data_9011312
loop_
_publ_author_name
'Evain, M.'
'Bindi, L.'
'Menchetti, S.'

_publ_section_title
;
 Structural compexity in minerals: twinning, polytypism and disorder
 in the crystal structure of polybasite, (Ag,Cu)16(Sb,As)2S11
 Sample: T = 100 K
 Sample: polytype 222
;
_journal_issue 3
_journal_name_full 'Acta Crystallographica, Section B'
_journal_page_first 447
_journal_page_last 456
_journal_paper_doi 10.1107/S010876810600975X
_journal_volume 62
_journal_year 2006
_chemical_compound_source 'Hidalgo, Mexico'
_chemical_formula_sum 'Ag29.629 Cu2.371 S22 Sb4'
_chemical_name_mineral Polybasite
_space_group_IT_number 15
_symmetry_space_group_name_Hall '-C 2yc'
_symmetry_space_group_name_H-M 'C 1 2/c 1'
_cell_angle_alpha 90
_cell_angle_beta 90.0
_cell_angle_gamma 90
_cell_formula_units_Z 8
_cell_length_a 26.188
_cell_length_b 15.1199
_cell_length_c 23.784
_cell_volume 9417.511
_database_code_amcsd 0009937
_diffrn_ambient_temperature 100
_exptl_crystal_density_diffrn 6.403
_cod_original_formula_sum 'Sb4 Ag29.629 Cu2.371 S22'
_cod_database_code 9011312

loop_
_space_group_symop_operation_xyz
x,y,z
1/2+x,1/2+y,z
x,-y,1/2+z
1/2+x,1/2-y,1/2+z
-x,y,1/2-z
1/2-x,1/2+y,1/2-z
-x,-y,-z
1/2-x,1/2-y,-z

loop_
_atom_site_aniso_label
_atom_site_aniso_U_11
_atom_site_aniso_U_22
_atom_site_aniso_U_33
_atom_site_aniso_U_12
_atom_site_aniso_U_13
_atom_site_aniso_U_23
Sb1 0.01070 0.00900 0.00900 -0.00039 0.00115 0.00059
Sb2 0.01170 0.00890 0.00920 -0.00008 0.00150 0.00023
Sb3 0.01021 0.00920 0.00850 0.00040 0.00135 -0.00093
Sb4 0.01014 0.00880 0.00834 -0.00010 0.00106 -0.00067
Ag1 0.01450 0.01570 0.01560 -0.00250 -0.00030 0.00050
Ag2 0.01280 0.02510 0.02610 0.00180 0.00000 0.00720
Ag3 0.01550 0.01920 0.02010 -0.00520 0.00040 0.00380
Cu3_1 0.01550 0.01920 0.02010 -0.00520 0.00040 0.00380
Ag4 0.01370 0.01730 0.01700 0.00170 0.00030 0.00060
Ag5 0.02140 0.01200 0.02020 0.00080 0.00610 -0.00070
Ag6 0.01410 0.01400 0.01220 0.00040 0.00375 0.00010
Ag7 0.01330 0.01230 0.01490 0.00038 0.00270 -0.00264
Ag8 0.01700 0.01350 0.02370 -0.00310 0.00550 0.00010
Ag9 0.02260 0.01980 0.02090 0.00980 0.00120 -0.00300
Ag10 0.01440 0.01430 0.01750 -0.00010 0.00110 0.00320
Ag11 0.01830 0.01210 0.01910 -0.00230 -0.00080 0.00160
Ag12 0.05420 0.01290 0.02040 -0.00670 0.00040 0.00320
Ag13 0.01030 0.02330 0.01830 -0.00390 0.00460 -0.00560
Ag14 0.01020 0.06120 0.01190 -0.00240 -0.00040 0.00290
Ag15 0.01420 0.02360 0.01190 0.00340 0.00292 0.00110
Ag16 0.02080 0.02070 0.01740 0.00530 -0.00490 -0.00650
Ag17 0.02260 0.01870 0.01310 0.00050 0.00790 -0.00040
Ag18 0.00980 0.02930 0.01470 -0.00160 0.00090 0.00460
Ag19 0.01850 0.00900 0.01700 -0.00400 -0.00350 0.00100
Ag20 0.01900 0.01920 0.01610 -0.00030 0.00420 0.00470
Ag21 0.01860 0.01400 0.02280 0.00710 0.00500 0.00520
Ag22 0.01950 0.02320 0.01290 -0.00530 0.00280 -0.00330
Ag23 0.02390 0.01350 0.01840 0.00800 -0.00620 -0.00310
Ag24 0.03190 0.02020 0.01450 0.01560 -0.00160 -0.00330
Ag25 0.03740 0.02110 0.01210 -0.01700 0.00480 -0.00190
Ag26 0.04670 0.02040 0.01250 -0.02020 -0.00290 0.00380
Ag27 0.03150 0.01440 0.01630 -0.01150 0.00740 -0.00360
Ag28 0.03770 0.01530 0.01240 0.00370 -0.00270 0.00130
Ag29 0.10430 0.02960 0.01740 0.04230 -0.01330 -0.00800
Ag30 0.01120 0.03710 0.01190 0.00360 0.00000 0.00220
Cu1 0.01210 0.01080 0.00630 0.00000 0.00230 0.00000
Cu2 0.01590 0.01470 0.00750 0.00000 0.00170 0.00000
Cu3_2 0.01260 0.01250 0.00700 0.00190 0.00120 0.00150
S1 0.01210 0.01210 0.01300 -0.00220 -0.00030 0.00100
S2 0.01230 0.00780 0.01490 0.00010 0.00190 0.00060
S3 0.00950 0.00970 0.00950 -0.00040 0.00090 0.00130
S4 0.01760 0.00830 0.01150 0.00060 0.00210 -0.00020
S5 0.01230 0.01320 0.01510 0.00350 -0.00140 -0.00020
S6 0.00960 0.01180 0.01550 0.00030 -0.00150 -0.00290
S7 0.00780 0.01850 0.01220 0.00130 0.00090 -0.00230
S8 0.01290 0.00860 0.00920 0.00090 0.00150 0.00020
S9 0.01320 0.01040 0.01010 -0.00320 -0.00130 -0.00100
S10 0.00710 0.00960 0.01290 -0.00020 0.00090 0.00310
S11 0.01460 0.01000 0.01540 0.00190 0.00180 -0.00160
S12 0.01450 0.01030 0.01340 -0.00220 -0.00060 0.00320
S13 0.01270 0.02190 0.01200 -0.00090 -0.00040 0.00080
S14 0.04010 0.02620 0.01720 0.01700 -0.00020 -0.01010
S15 0.00820 0.01210 0.00880 -0.00170 0.00140 -0.00290
S16 0.00810 0.01320 0.00780 0.00050 0.00220 -0.00130
S17 0.01180 0.00970 0.00700 -0.00220 0.00270 0.00100
S18 0.00890 0.01010 0.00800 0.00130 0.00050 0.00140
S19 0.00800 0.00910 0.00940 -0.00100 0.00050 0.00030
S20 0.01070 0.00900 0.00670 0.00210 0.00070 -0.00070
S21 0.01030 0.00890 0.00650 -0.00010 0.00070 -0.00050
S22 0.00790 0.00610 0.00700 -0.00310 0.00120 -0.00090

loop_
_atom_site_label
_atom_site_fract_x
_atom_site_fract_y
_atom_site_fract_z
_atom_site_occupancy
_atom_site_U_iso_or_equiv
Sb1 0.16691 0.24468 0.04317 1.00000 0.00956
Sb2 0.16495 0.75956 0.04531 1.00000 0.00994
Sb3 0.42279 -0.00463 0.04458 1.00000 0.00930
Sb4 0.41010 0.50144 0.04556 1.00000 0.00909
Ag1 0.03265 0.15019 0.05067 1.00000 0.01525
Ag2 0.04411 0.35807 0.06687 1.00000 0.02130
Ag3 0.04367 0.62582 0.07179 0.62900 0.01830
Cu3_1 0.04367 0.62582 0.07179 0.37100 0.01830
Ag4 0.02949 0.86029 0.05571 1.00000 0.01601
Ag5 0.16341 0.00236 0.07795 1.00000 0.01789
Ag6 0.18568 0.50214 0.04781 1.00000 0.01345
Ag7 0.28893 0.10133 0.05286 1.00000 0.01352
Ag8 0.28366 0.37619 0.06492 1.00000 0.01808
Ag9 0.28776 0.62742 0.06453 1.00000 0.02113
Ag10 0.28782 0.90120 0.05781 1.00000 0.01542
Ag11 0.43191 0.25277 0.05661 1.00000 0.01649
Ag12 0.41473 0.74569 0.06274 1.00000 0.02920
Ag13 0.16136 0.00334 0.20404 1.00000 0.01731
Ag14 0.34606 0.02735 0.17942 1.00000 0.02780
Ag15 0.46076 0.00332 0.19763 1.00000 0.01657
Ag16 0.09979 0.19379 0.19995 1.00000 0.01964
Ag17 0.22299 0.17223 0.19582 1.00000 0.01814
Ag18 0.41209 0.20694 0.18710 1.00000 0.01792
Ag19 0.05294 0.37623 0.19771 1.00000 0.01483
Ag20 0.17400 0.37194 0.19025 1.00000 0.01810
Ag21 0.29031 0.36252 0.19557 1.00000 0.01846
Ag22 0.40081 0.42196 0.19368 1.00000 0.01853
Ag23 0.06107 0.63423 0.19347 1.00000 0.01860
Ag24 0.18582 0.63050 0.18493 1.00000 0.02220
Ag25 0.30915 0.60887 0.18989 1.00000 0.02353
Ag26 0.46596 0.59302 0.18331 1.00000 0.02650
Ag27 0.01979 0.90541 0.18484 1.00000 0.02073
Ag28 0.13309 0.80839 0.19781 1.00000 0.02180
Ag29 0.25624 0.84547 0.19081 1.00000 0.05040
Ag30 0.41597 0.80262 0.18696 1.00000 0.02007
Cu1 0.00000 0.23886 0.25000 1.00000 0.00970
Cu2 0.00000 0.75503 0.25000 1.00000 0.01270
Cu3_2 0.24135 0.50395 0.24890 1.00000 0.01070
S1 0.11844 0.14076 0.09828 1.00000 0.01240
S2 0.13520 0.37545 0.08965 1.00000 0.01170
S3 0.24561 0.23559 0.09666 1.00000 0.00960
S4 0.13478 0.62719 0.09082 1.00000 0.01250
S5 0.11857 0.86442 0.10367 1.00000 0.01350
S6 0.24456 0.76115 0.09706 1.00000 0.01230
S7 0.49861 -0.00273 0.10515 1.00000 0.01280
S8 0.37890 0.11781 0.08808 1.00000 0.01020
S9 0.37867 0.37455 0.09860 1.00000 0.01130
S10 0.49477 0.50546 0.08729 1.00000 0.00990
S11 0.37878 0.61442 0.10859 1.00000 0.01330
S12 0.37553 0.88766 0.09824 1.00000 0.01270
S13 0.22726 -0.00277 0.00135 1.00000 0.01550
S14 0.48778 0.77813 -0.00040 1.00000 0.02780
S15 0.07259 0.01881 0.23137 1.00000 0.00970
S16 0.24775 0.00902 0.16066 1.00000 0.00970
S17 0.00440 0.24792 0.15961 1.00000 0.00950
S18 0.32644 0.22384 0.22820 1.00000 0.00900
S19 0.10304 0.50215 0.22999 1.00000 0.00880
S20 0.24470 0.49395 0.15820 1.00000 0.00880
S21 0.00012 0.74821 0.15950 1.00000 0.00860
S22 0.33157 0.75747 0.23146 1.00000 0.00700

loop_
_cod_changelog_entry_id
_cod_changelog_entry_author
_cod_changelog_entry_date
_cod_changelog_entry_text
1
;cod-tools version 3.10.1
Id: cif_fix_AMCSD_atom_labels 10224 2024-08-07 11:09:31Z saulius
;
2024-08-07T19:40:02+03:00
;Changed the following '_atom_site_label' values:
the first duplicated label 'Cu3'  converted to 'Cu3_1'
duplicated label 'Cu3' at index 37 converted to 'Cu3_2'
;

loop_
_cod_related_entry_id
_cod_related_entry_database
_cod_related_entry_code
1 AMCSD 0009937
